data_7038552
loop_
_publ_author_name
'Kumar, Amit'
'Priest, Isobel K.'
'Hooper, Thomas N.'
'Weller, Andrew S.'

_publ_section_title
;
 Variable coordination modes and catalytic dehydrogenation of B-phenyl
 amine-boranes.
;
_journal_issue 14
_journal_name_full 'Dalton transactions (Cambridge, England : 2003)'
_journal_page_first 6183
_journal_page_last 6195
_journal_paper_doi 10.1039/c6dt00197a
_journal_volume 45
_journal_year 2016
_chemical_formula_moiety 'C32 H12 B F24, C38 H46 B N P2 Rh'
_chemical_formula_sum 'C70 H58 B2 F24 N P2 Rh'
_chemical_formula_weight 1555.64
_chemical_properties_physical 'Air-sensitive, Moisture-sensitive, Oxygen-sensitive'
_space_group_crystal_system triclinic
_space_group_IT_number 2
_space_group_name_Hall '-P 1'
_space_group_name_H-M_alt 'P -1'
_symmetry_space_group_name_Hall '-P 1'
_symmetry_space_group_name_H-M 'P -1'
_atom_sites_solution_hydrogens geom
_audit_creation_method SHELXL-2014
_audit_update_record
;
2016-02-18 deposited with the CCDC.
2016-02-24 downloaded from the CCDC.
;
_cell_angle_alpha 104.04(3)
_cell_angle_beta 94.17(3)
_cell_angle_gamma 95.59(3)
_cell_formula_units_Z 2
_cell_length_a 13.050(3)
_cell_length_b 13.326(3)
_cell_length_c 20.491(4)
_cell_measurement_reflns_used 15028
_cell_measurement_temperature 150(2)
_cell_measurement_theta_max 27.485
_cell_measurement_theta_min 5.097
_cell_volume 3423.4(14)
_computing_cell_refinement 'Denzo/Scalepack (Otwinowski & Minor 1997)'
_computing_data_collection 'Collect (Nonius BV, 1997-2000)'
_computing_data_reduction 'Denzo/Scalepack (Otwinowski & Minor 1997)'
_computing_structure_refinement 'SHELXL-2014 (Sheldrick, 2014)'
_computing_structure_solution 'SHELXS-97 (Sheldrick, 2008)'
_diffrn_ambient_temperature 150(2)
_diffrn_detector_area_resol_mean 9
_diffrn_measured_fraction_theta_full 0.991
_diffrn_measured_fraction_theta_max 0.992
_diffrn_measurement_device '95mm CCD camera on \k-goniostat'
_diffrn_measurement_device_type KappaCCD
_diffrn_measurement_method CCD
_diffrn_radiation_monochromator 'horizonally mounted graphite crystal'
_diffrn_radiation_source 'fine-focus sealed tube'
_diffrn_radiation_type MoK\a
_diffrn_radiation_wavelength 0.71073
_diffrn_reflns_av_R_equivalents 0.0233
_diffrn_reflns_av_unetI/netI 0.0387
_diffrn_reflns_Laue_measured_fraction_full 0.991
_diffrn_reflns_Laue_measured_fraction_max 0.992
_diffrn_reflns_limit_h_max 16
_diffrn_reflns_limit_h_min -16
_diffrn_reflns_limit_k_max 17
_diffrn_reflns_limit_k_min -17
_diffrn_reflns_limit_l_max 26
_diffrn_reflns_limit_l_min -25
_diffrn_reflns_number 28059
_diffrn_reflns_point_group_measured_fraction_full 0.991
_diffrn_reflns_point_group_measured_fraction_max 0.992
_diffrn_reflns_theta_full 25.242
_diffrn_reflns_theta_max 27.504
_diffrn_reflns_theta_min 5.122
_exptl_absorpt_coefficient_mu 0.404
_exptl_absorpt_correction_T_max 1.0000
_exptl_absorpt_correction_T_min 0.8953
_exptl_absorpt_correction_type multi-scan
_exptl_absorpt_process_details 'Denzo/Scalepack (Otwinowski & Minor 1997)'
_exptl_crystal_colour red
_exptl_crystal_density_diffrn 1.509
_exptl_crystal_description block
_exptl_crystal_F_000 1572
_exptl_crystal_recrystallization_method 'Re-crystallisation from solvent: Dichloromethane/pentane'
_exptl_crystal_size_max 0.55
_exptl_crystal_size_mid 0.26
_exptl_crystal_size_min 0.22
_refine_diff_density_max 0.921
_refine_diff_density_min -0.608
_refine_diff_density_rms 0.064
_refine_ls_extinction_method none
_refine_ls_goodness_of_fit_ref 0.838
_refine_ls_hydrogen_treatment constr
_refine_ls_matrix_type full
_refine_ls_number_parameters 1042
_refine_ls_number_reflns 15589
_refine_ls_number_restraints 648
_refine_ls_restrained_S_all 0.909
_refine_ls_R_factor_all 0.0511
_refine_ls_R_factor_gt 0.0393
_refine_ls_shift/su_max 0.008
_refine_ls_shift/su_mean 0.000
_refine_ls_structure_factor_coef Fsqd
_refine_ls_weighting_details 'w=1/[\s^2^(Fo^2^)+(0.0623P)^2^+5.2958P] where P=(Fo^2^+2Fc^2^)/3'
_refine_ls_weighting_scheme calc
_refine_ls_wR_factor_gt 0.0968
_refine_ls_wR_factor_ref 0.1061
_reflns_Friedel_coverage 0.000
_reflns_number_gt 13130
_reflns_number_total 15589
_reflns_threshold_expression 'I > 2\s(I)'
_cod_data_source_file c6dt00197a2.cif
_cod_data_source_block 4
_cod_depositor_comments 'Adding full bibliography for 7038549--7038556.cif.'
_cod_original_cell_volume 3423.4(13)
_cod_database_code 7038552
_shelx_space_group_comment
;
The symmetry employed for this shelxl refinement is uniquely defined
by the following loop, which should always be used as a source of
symmetry information in preference to the above space-group names.
They are only intended as comments.
;
_shelxl_version_number 2014-3

loop_
_space_group_symop_operation_xyz
'x, y, z'
'-x, -y, -z'

loop_
_atom_site_label
_atom_site_type_symbol
_atom_site_fract_x
_atom_site_fract_y
_atom_site_fract_z
_atom_site_U_iso_or_equiv
_atom_site_adp_type
_atom_site_occupancy
_atom_site_site_symmetry_order
_atom_site_calc_flag
_atom_site_refinement_flags_posn
_atom_site_refinement_flags_adp
_atom_site_refinement_flags_occupancy
_atom_site_disorder_assembly
_atom_site_disorder_group
Rh1 Rh 0.88834(2) -0.06063(2) 0.74808(2) 0.01949(6) Uani 1 1 d . . . . .
B1 B 0.7718(2) 0.1298(2) 0.67396(14) 0.0290(5) Uani 1 1 d . . . . .
H1A H 0.8305 0.1417 0.6476 0.035 Uiso 1 1 calc R U . . .
H1B H 0.7834 0.1821 0.7181 0.035 Uiso 1 1 calc R U . . .
C1 C 0.76721(16) 0.01450(17) 0.68597(11) 0.0231(4) Uani 1 1 d . . . . .
C2 C 0.72173(16) -0.01346(19) 0.74053(12) 0.0271(5) Uani 1 1 d . . . . .
H2 H 0.7022 0.0430 0.7778 0.032 Uiso 1 1 calc R U . . .
C3 C 0.71589(17) -0.1160(2) 0.74896(13) 0.0318(5) Uani 1 1 d . . . . .
H3 H 0.6907 -0.1302 0.7912 0.038 Uiso 1 1 calc R U . . .
C4 C 0.75186(19) -0.19659(19) 0.70157(14) 0.0354(6) Uani 1 1 d . . . . .
H4 H 0.7542 -0.2669 0.7105 0.042 Uiso 1 1 calc R U . . .
C5 C 0.80310(19) -0.17069(19) 0.64960(13) 0.0321(5) Uani 1 1 d . . . . .
H5 H 0.8408 -0.2233 0.6203 0.038 Uiso 1 1 calc R U . . .
C6 C 0.81215(17) -0.06665(18) 0.64341(11) 0.0270(5) Uani 1 1 d . . . . .
H6 H 0.8570 -0.0483 0.6095 0.032 Uiso 1 1 calc R U . . .
N1 N 0.66376(16) 0.14414(16) 0.63314(11) 0.0318(4) Uani 1 1 d . . . . .
C7 C 0.5752(2) 0.1355(3) 0.67374(17) 0.0478(7) Uani 1 1 d . . . . .
H7A H 0.5122 0.1476 0.6493 0.072 Uiso 1 1 calc R U . . .
H7B H 0.5889 0.1875 0.7173 0.072 Uiso 1 1 calc R U . . .
H7C H 0.5661 0.0656 0.6815 0.072 Uiso 1 1 calc R U . . .
C8 C 0.6425(2) 0.0668(2) 0.56687(14) 0.0441(6) Uani 1 1 d . . . . .
H8A H 0.5784 0.0785 0.5434 0.066 Uiso 1 1 calc R U . . .
H8B H 0.6352 -0.0036 0.5739 0.066 Uiso 1 1 calc R U . . .
H8C H 0.7000 0.0744 0.5395 0.066 Uiso 1 1 calc R U . . .
C9 C 0.6741(3) 0.2503(2) 0.62087(19) 0.0525(8) Uani 1 1 d . . . . .
H9A H 0.7320 0.2575 0.5937 0.079 Uiso 1 1 calc R U . . .
H9B H 0.6872 0.3027 0.6642 0.079 Uiso 1 1 calc R U . . .
H9C H 0.6100 0.2605 0.5966 0.079 Uiso 1 1 calc R U . . .
P1 P 0.93558(4) -0.01719(4) 0.85965(3) 0.02393(12) Uani 1 1 d . . . . .
C10 C 1.04415(19) -0.06739(19) 0.89836(11) 0.0299(5) Uani 1 1 d . . . . .
H10A H 1.1089 -0.0310 0.8886 0.036 Uiso 1 1 calc R U . . .
H10B H 1.0417 -0.0470 0.9480 0.036 Uiso 1 1 calc R U . . .
C11 C 1.0523(2) -0.1852(2) 0.87776(13) 0.0359(5) Uani 1 1 d . . . . .
H11A H 1.1139 -0.1985 0.9041 0.043 Uiso 1 1 calc R U . . .
H11B H 0.9910 -0.2215 0.8916 0.043 Uiso 1 1 calc R U . . .
C12 C 1.0600(2) -0.2347(2) 0.80325(14) 0.0406(6) Uani 1 1 d . . . . .
H12A H 1.0599 -0.3106 0.7975 0.049 Uiso 1 1 calc R U . . .
H12B H 0.9966 -0.2245 0.7772 0.049 Uiso 1 1 calc R U . . .
C13 C 1.1516(2) -0.1965(2) 0.77181(15) 0.0427(6) Uani 1 1 d . . . . .
H13A H 1.1512 -0.2435 0.7262 0.051 Uiso 1 1 calc R U . . .
H13B H 1.2148 -0.2047 0.7989 0.051 Uiso 1 1 calc R U . . .
C14 C 1.16179(18) -0.0843(2) 0.76428(13) 0.0335(5) Uani 1 1 d . . . . .
H14A H 1.2218 -0.0759 0.7384 0.040 Uiso 1 1 calc R U . . .
H14B H 1.1798 -0.0377 0.8101 0.040 Uiso 1 1 calc R U . . .
C15 C 0.83107(19) -0.0555(2) 0.90733(12) 0.0319(5) Uani 1 1 d . . . . .
C16 C 0.7907(2) 0.0165(2) 0.95758(12) 0.0388(6) Uani 1 1 d . . . . .
H16 H 0.8147 0.0886 0.9666 0.047 Uiso 1 1 calc R U . . .
C17 C 0.7155(2) -0.0181(3) 0.99423(15) 0.0532(8) Uani 1 1 d . . . . .
H17 H 0.6883 0.0310 1.0284 0.064 Uiso 1 1 calc R U . . .
C18 C 0.6798(2) -0.1215(3) 0.98209(16) 0.0578(9) Uani 1 1 d . . . . .
H18 H 0.6290 -0.1438 1.0082 0.069 Uiso 1 1 calc R U . . .
C19 C 0.7178(2) -0.1939(3) 0.93158(17) 0.0534(8) Uani 1 1 d . . . . .
H19 H 0.6926 -0.2657 0.9226 0.064 Uiso 1 1 calc R U . . .
C20 C 0.7932(2) -0.1603(2) 0.89411(14) 0.0419(6) Uani 1 1 d . . . . .
H20 H 0.8188 -0.2095 0.8593 0.050 Uiso 1 1 calc R U . . .
C21 C 0.9640(2) 0.12300(18) 0.89619(11) 0.0314(5) Uani 1 1 d . . . . .
C22 C 0.8948(3) 0.1870(2) 0.87824(14) 0.0458(7) Uani 1 1 d . . . . .
H22 H 0.8347 0.1569 0.8483 0.055 Uiso 1 1 calc R U . . .
C23 C 0.9125(3) 0.2943(2) 0.90362(16) 0.0593(9) Uani 1 1 d . . . . .
H23 H 0.8642 0.3372 0.8915 0.071 Uiso 1 1 calc R U . . .
C24 C 1.0001(3) 0.3386(2) 0.94631(17) 0.0609(9) Uani 1 1 d . . . . .
H24 H 1.0129 0.4121 0.9630 0.073 Uiso 1 1 calc R U . . .
C25 C 1.0689(3) 0.2765(2) 0.96472(18) 0.0580(8) Uani 1 1 d . . . . .
H25 H 1.1292 0.3075 0.9942 0.070 Uiso 1 1 calc R U . . .
C26 C 1.0514(2) 0.1691(2) 0.94071(14) 0.0418(6) Uani 1 1 d . . . . .
H26 H 1.0988 0.1268 0.9546 0.050 Uiso 1 1 calc R U . . .
P2 P 1.05273(4) -0.03506(4) 0.72422(3) 0.02168(11) Uani 1 1 d . . . . .
C27 C 1.06313(17) -0.09185(18) 0.63442(11) 0.0251(4) Uani 1 1 d . . . . .
C28 C 1.0475(2) -0.19955(19) 0.60949(13) 0.0344(5) Uani 1 1 d . . . . .
H28 H 1.0318 -0.2423 0.6393 0.041 Uiso 1 1 calc R U . . .
C29 C 1.0545(2) -0.2456(2) 0.54179(14) 0.0399(6) Uani 1 1 d . . . . .
H29 H 1.0445 -0.3193 0.5256 0.048 Uiso 1 1 calc R U . . .
C30 C 1.0759(2) -0.1839(2) 0.49780(13) 0.0374(6) Uani 1 1 d . . . . .
H30 H 1.0806 -0.2151 0.4514 0.045 Uiso 1 1 calc R U . . .
C31 C 1.0903(2) -0.0776(2) 0.52164(13) 0.0366(6) Uani 1 1 d . . . . .
H31 H 1.1043 -0.0354 0.4913 0.044 Uiso 1 1 calc R U . . .
C32 C 1.08462(19) -0.03051(19) 0.58970(12) 0.0304(5) Uani 1 1 d . . . . .
H32 H 1.0954 0.0432 0.6056 0.037 Uiso 1 1 calc R U . . .
C33 C 1.10498(18) 0.10142(18) 0.73734(12) 0.0282(5) Uani 1 1 d . . . . .
C34 C 1.0384(2) 0.17708(19) 0.74779(13) 0.0355(5) Uani 1 1 d . . . . .
H34 H 0.9663 0.1575 0.7472 0.043 Uiso 1 1 calc R U . . .
C35 C 1.0764(3) 0.2818(2) 0.75922(16) 0.0468(7) Uani 1 1 d . . . . .
H35 H 1.0302 0.3334 0.7670 0.056 Uiso 1 1 calc R U . . .
C36 C 1.1799(3) 0.3109(2) 0.75929(15) 0.0490(7) Uani 1 1 d . . . . .
H36 H 1.2055 0.3825 0.7675 0.059 Uiso 1 1 calc R U . . .
C37 C 1.2463(3) 0.2366(3) 0.74751(18) 0.0556(8) Uani 1 1 d . . . . .
H37 H 1.3180 0.2567 0.7469 0.067 Uiso 1 1 calc R U . . .
C38 C 1.2095(2) 0.1323(2) 0.73649(17) 0.0480(7) Uani 1 1 d . . . . .
H38 H 1.2563 0.0813 0.7283 0.058 Uiso 1 1 calc R U . . .
B200 B 0.55446(18) 0.43895(18) 0.27027(12) 0.0218(5) Uani 1 1 d . . . . .
C201 C 0.56282(16) 0.31585(16) 0.26748(11) 0.0225(4) Uani 1 1 d . . . . .
C202 C 0.58581(16) 0.28522(17) 0.32677(11) 0.0240(4) Uani 1 1 d . . . . .
H202 H 0.6002 0.3372 0.3682 0.029 Uiso 1 1 calc R U . . .
C203 C 0.58841(16) 0.18102(17) 0.32751(11) 0.0243(4) Uani 1 1 d . . . . .
C204 C 0.56960(16) 0.10310(17) 0.26826(12) 0.0249(4) Uani 1 1 d . . . . .
H204 H 0.5720 0.0322 0.2685 0.030 Uiso 1 1 calc R U . . .
C205 C 0.54690(16) 0.13160(17) 0.20807(11) 0.0239(4) Uani 1 1 d . . . . .
C206 C 0.54211(16) 0.23522(17) 0.20799(11) 0.0229(4) Uani 1 1 d . . . . .
H206 H 0.5243 0.2521 0.1665 0.027 Uiso 1 1 calc R U . . .
C207 C 0.6110(2) 0.15325(19) 0.39333(13) 0.0324(5) Uani 1 1 d . . . . .
F1 F 0.6833(2) 0.21743(17) 0.43383(11) 0.0859(8) Uani 1 1 d . U . . .
F2 F 0.52955(18) 0.1501(3) 0.42628(12) 0.0975(10) Uani 1 1 d . U . . .
F3 F 0.6422(2) 0.06009(16) 0.38556(10) 0.0797(7) Uani 1 1 d . U . . .
C208 C 0.52855(18) 0.04695(18) 0.14403(12) 0.0305(5) Uani 1 1 d . . . . .
F4 F 0.60075(14) -0.01845(13) 0.13959(8) 0.0483(4) Uani 1 1 d . U . . .
F5 F 0.53006(13) 0.08269(12) 0.08862(7) 0.0435(4) Uani 1 1 d . U . . .
F6 F 0.43738(14) -0.01111(14) 0.13839(9) 0.0565(5) Uani 1 1 d . U . . .
C209 C 0.64387(16) 0.51439(16) 0.32587(11) 0.0225(4) Uani 1 1 d . . . . .
C210 C 0.74456(17) 0.48679(17) 0.33181(11) 0.0246(4) Uani 1 1 d . . . . .
H210 H 0.7579 0.4201 0.3070 0.030 Uiso 1 1 calc R U . . .
C211 C 0.82500(16) 0.55311(17) 0.37241(11) 0.0246(4) Uani 1 1 d . . . . .
C212 C 0.80907(17) 0.65137(17) 0.40994(12) 0.0268(5) Uani 1 1 d . . . . .
H212 H 0.8642 0.6971 0.4379 0.032 Uiso 1 1 calc R U . . .
C213 C 0.71064(17) 0.68021(17) 0.40531(11) 0.0261(4) Uani 1 1 d D . . . .
C214 C 0.62973(17) 0.61316(17) 0.36389(11) 0.0256(4) Uani 1 1 d . . . . .
H214 H 0.5630 0.6356 0.3616 0.031 Uiso 1 1 calc R U . . .
C215 C 0.93092(18) 0.52036(19) 0.37728(14) 0.0335(5) Uani 1 1 d . . . . .
F7 F 0.95491(16) 0.4977(2) 0.43644(12) 0.0747(6) Uani 1 1 d . U . . .
F8 F 0.94460(13) 0.43803(15) 0.32951(11) 0.0689(6) Uani 1 1 d . U . . .
F9 F 1.00522(12) 0.59554(13) 0.37630(11) 0.0593(5) Uani 1 1 d . U . . .
C216 C 0.69039(18) 0.78508(19) 0.44526(13) 0.0382(6) Uani 1 1 d D . . . .
F10 F 0.7635(5) 0.8355(5) 0.4900(4) 0.0544(19) Uani 0.518(14) 1 d D U P A 1
F11 F 0.6793(6) 0.8495(4) 0.4020(3) 0.0510(15) Uani 0.518(14) 1 d D U P A 1
F12 F 0.6005(4) 0.7851(4) 0.4700(5) 0.065(2) Uani 0.518(14) 1 d D U P A 1
F110 F 0.6344(9) 0.8356(5) 0.4150(4) 0.092(3) Uani 0.482(14) 1 d D U P A 2
F111 F 0.6438(8) 0.7747(4) 0.5018(4) 0.078(3) Uani 0.482(14) 1 d D U P A 2
F112 F 0.7774(4) 0.8453(5) 0.4733(4) 0.0488(19) Uani 0.482(14) 1 d D U P A 2
C217 C 0.43700(17) 0.45789(16) 0.29043(11) 0.0239(4) Uani 1 1 d . . . . .
C218 C 0.41232(18) 0.47057(17) 0.35704(12) 0.0263(4) Uani 1 1 d . . . . .
H218 H 0.4656 0.4711 0.3913 0.032 Uiso 1 1 calc R U . . .
C219 C 0.31239(18) 0.48238(17) 0.37477(12) 0.0301(5) Uani 1 1 d D . . . .
C220 C 0.23247(19) 0.48369(18) 0.32655(14) 0.0330(5) Uani 1 1 d . . . . .
H220 H 0.1645 0.4932 0.3387 0.040 Uiso 1 1 calc R U . . .
C221 C 0.25482(17) 0.47078(17) 0.26022(13) 0.0290(5) Uani 1 1 d . . . . .
C222 C 0.35453(17) 0.45601(16) 0.24266(12) 0.0256(4) Uani 1 1 d . . . . .
H222 H 0.3668 0.4442 0.1964 0.031 Uiso 1 1 calc R U . . .
C223 C 0.2884(2) 0.4938(2) 0.44631(15) 0.0450(7) Uani 1 1 d D . . . .
F13 F 0.3700(5) 0.5520(7) 0.4903(3) 0.064(2) Uani 0.334 1 d D U P B 1
F14 F 0.2094(5) 0.5473(7) 0.4624(4) 0.072(3) Uani 0.334 1 d D U P B 1
F15 F 0.2752(9) 0.4048(5) 0.4636(4) 0.085(3) Uani 0.334 1 d D U P B 1
F113 F 0.2215(5) 0.4135(4) 0.4520(4) 0.043(2) Uani 0.333 1 d D U P B 2
F114 F 0.3688(5) 0.5049(7) 0.4909(3) 0.052(2) Uani 0.333 1 d D U P B 2
F115 F 0.2376(5) 0.5787(4) 0.4671(3) 0.0310(15) Uani 0.333 1 d D U P B 2
F213 F 0.3542(6) 0.4513(8) 0.4817(3) 0.071(2) Uani 0.333 1 d D U P B 3
F214 F 0.2796(8) 0.5888(5) 0.4794(4) 0.081(3) Uani 0.333 1 d D U P B 3
F215 F 0.1943(5) 0.4374(6) 0.4469(4) 0.058(2) Uani 0.333 1 d D U P B 3
C224 C 0.1735(2) 0.4782(2) 0.20690(16) 0.0407(6) Uani 1 1 d . . . . .
F16 F 0.0814(2) 0.4898(5) 0.22752(19) 0.0818(16) Uani 0.684(7) 1 d . U P C 1
F17 F 0.1988(4) 0.5602(4) 0.1827(3) 0.100(2) Uani 0.684(7) 1 d . U P C 1
F18 F 0.1608(4) 0.3982(3) 0.1542(2) 0.0775(16) Uani 0.684(7) 1 d . U P C 1
F116 F 0.2021(6) 0.4686(13) 0.1476(4) 0.086(3) Uani 0.316(7) 1 d . U P C 2
F117 F 0.0946(7) 0.4049(8) 0.2026(6) 0.086(3) Uani 0.316(7) 1 d . U P C 2
F118 F 0.1335(8) 0.5626(7) 0.2211(5) 0.076(3) Uani 0.316(7) 1 d . U P C 2
C225 C 0.57867(17) 0.47021(17) 0.19958(11) 0.0250(4) Uani 1 1 d . . . . .
C226 C 0.53745(19) 0.55394(18) 0.18145(13) 0.0313(5) Uani 1 1 d . . . . .
H226 H 0.4898 0.5893 0.2088 0.038 Uiso 1 1 calc R U . . .
C227 C 0.5637(2) 0.5871(2) 0.12495(14) 0.0397(6) Uani 1 1 d D . . . .
C228 C 0.6350(2) 0.5396(2) 0.08439(14) 0.0428(6) Uani 1 1 d . . . . .
H228 H 0.6526 0.5617 0.0455 0.051 Uiso 1 1 calc R U . . .
C229 C 0.6795(2) 0.4590(2) 0.10266(13) 0.0363(6) Uani 1 1 d . . . . .
C230 C 0.65121(18) 0.42470(18) 0.15835(12) 0.0288(5) Uani 1 1 d . . . . .
H230 H 0.6823 0.3682 0.1689 0.035 Uiso 1 1 calc R U . . .
C231 C 0.5126(3) 0.6749(3) 0.10752(17) 0.0629(10) Uani 1 1 d D . . . .
F19 F 0.4999(5) 0.7471(3) 0.1616(2) 0.0778(17) Uani 0.598(9) 1 d D U P D 1
F20 F 0.4227(6) 0.6435(5) 0.0742(5) 0.135(3) Uani 0.598(9) 1 d D U P D 1
F21 F 0.5690(7) 0.7254(6) 0.0730(5) 0.134(3) Uani 0.598(9) 1 d D U P D 1
F119 F 0.5149(8) 0.6760(8) 0.0440(3) 0.089(3) Uani 0.402(9) 1 d D U P D 2
F120 F 0.5496(10) 0.7654(4) 0.1437(6) 0.137(4) Uani 0.402(9) 1 d D U P D 2
F121 F 0.4119(4) 0.6682(8) 0.1150(6) 0.099(3) Uani 0.402(9) 1 d D U P D 2
C232 C 0.7605(3) 0.4073(3) 0.06281(16) 0.0508(7) Uani 1 1 d . . . . .
F22 F 0.85127(16) 0.4187(2) 0.10039(12) 0.0784(7) Uani 1 1 d . U . . .
F23 F 0.73487(18) 0.30526(16) 0.03891(11) 0.0734(6) Uani 1 1 d . U . . .
F24 F 0.77957(19) 0.44566(19) 0.00990(11) 0.0783(7) Uani 1 1 d . U . . .

loop_
_atom_site_aniso_label
_atom_site_aniso_U_11
_atom_site_aniso_U_22
_atom_site_aniso_U_33
_atom_site_aniso_U_23
_atom_site_aniso_U_13
_atom_site_aniso_U_12
Rh1 0.01932(9) 0.02107(9) 0.01866(9) 0.00596(6) 0.00284(6) 0.00206(6)
B1 0.0272(13) 0.0277(13) 0.0329(14) 0.0110(11) -0.0004(10) 0.0011(10)
C1 0.0186(10) 0.0270(11) 0.0236(10) 0.0076(8) -0.0015(8) 0.0016(8)
C2 0.0190(10) 0.0364(12) 0.0280(11) 0.0115(9) 0.0031(8) 0.0045(9)
C3 0.0175(10) 0.0435(14) 0.0409(13) 0.0247(11) 0.0020(9) -0.0006(9)
C4 0.0296(12) 0.0253(11) 0.0494(15) 0.0132(11) -0.0092(11) -0.0056(9)
C5 0.0306(12) 0.0276(11) 0.0324(12) -0.0005(9) -0.0061(10) 0.0029(9)
C6 0.0249(11) 0.0345(12) 0.0196(10) 0.0056(9) -0.0017(8) 0.0000(9)
N1 0.0304(10) 0.0297(10) 0.0382(11) 0.0148(9) -0.0006(9) 0.0045(8)
C7 0.0310(14) 0.0616(19) 0.0585(19) 0.0249(15) 0.0058(13) 0.0164(13)
C8 0.0464(16) 0.0457(16) 0.0386(15) 0.0118(12) -0.0131(12) 0.0073(12)
C9 0.0549(18) 0.0345(15) 0.074(2) 0.0291(15) -0.0090(16) 0.0080(13)
P1 0.0272(3) 0.0268(3) 0.0185(3) 0.0054(2) 0.0036(2) 0.0064(2)
C10 0.0329(12) 0.0362(12) 0.0201(10) 0.0052(9) -0.0019(9) 0.0097(10)
C11 0.0433(14) 0.0356(13) 0.0328(13) 0.0140(10) 0.0015(11) 0.0120(11)
C12 0.0488(16) 0.0294(13) 0.0429(15) 0.0080(11) -0.0015(12) 0.0093(11)
C13 0.0451(15) 0.0456(15) 0.0430(15) 0.0127(12) 0.0087(12) 0.0255(13)
C14 0.0222(11) 0.0482(15) 0.0342(13) 0.0155(11) 0.0045(9) 0.0096(10)
C15 0.0296(12) 0.0467(14) 0.0232(11) 0.0145(10) 0.0045(9) 0.0077(10)
C16 0.0307(13) 0.0608(17) 0.0248(12) 0.0083(11) 0.0034(10) 0.0114(12)
C17 0.0350(15) 0.098(3) 0.0316(14) 0.0197(16) 0.0102(12) 0.0164(16)
C18 0.0350(15) 0.108(3) 0.0417(16) 0.0402(18) 0.0111(13) 0.0066(17)
C19 0.0451(17) 0.073(2) 0.0523(18) 0.0391(17) 0.0054(14) -0.0036(15)
C20 0.0425(15) 0.0515(16) 0.0373(14) 0.0219(12) 0.0079(12) 0.0034(12)
C21 0.0440(14) 0.0284(12) 0.0210(11) 0.0017(9) 0.0076(10) 0.0080(10)
C22 0.0664(19) 0.0362(14) 0.0335(14) 0.0026(11) -0.0005(13) 0.0196(13)
C23 0.097(3) 0.0370(16) 0.0452(17) 0.0038(13) 0.0059(18) 0.0311(17)
C24 0.099(3) 0.0292(14) 0.0496(18) -0.0020(13) 0.0114(19) 0.0103(16)
C25 0.067(2) 0.0371(16) 0.058(2) -0.0039(14) -0.0023(17) -0.0010(15)
C26 0.0469(16) 0.0337(13) 0.0396(15) 0.0013(11) 0.0008(12) 0.0027(11)
P2 0.0198(3) 0.0230(3) 0.0218(3) 0.0046(2) 0.0037(2) 0.0015(2)
C27 0.0224(10) 0.0296(11) 0.0229(10) 0.0048(9) 0.0057(8) 0.0029(8)
C28 0.0429(14) 0.0293(12) 0.0304(12) 0.0057(10) 0.0101(11) 0.0010(10)
C29 0.0463(15) 0.0318(13) 0.0351(14) -0.0039(10) 0.0084(12) 0.0016(11)
C30 0.0356(13) 0.0465(15) 0.0267(12) 0.0016(11) 0.0082(10) 0.0030(11)
C31 0.0379(14) 0.0454(15) 0.0280(12) 0.0119(11) 0.0091(10) 0.0022(11)
C32 0.0311(12) 0.0320(12) 0.0292(12) 0.0091(10) 0.0075(9) 0.0026(10)
C33 0.0284(11) 0.0276(11) 0.0258(11) 0.0035(9) 0.0043(9) -0.0040(9)
C34 0.0363(13) 0.0287(12) 0.0417(14) 0.0107(10) 0.0031(11) 0.0006(10)
C35 0.0606(19) 0.0260(13) 0.0530(17) 0.0105(12) 0.0042(14) 0.0009(12)
C36 0.065(2) 0.0331(14) 0.0431(16) 0.0095(12) -0.0006(14) -0.0177(14)
C37 0.0443(17) 0.0478(18) 0.067(2) 0.0106(15) 0.0039(15) -0.0225(14)
C38 0.0317(14) 0.0406(15) 0.066(2) 0.0056(14) 0.0084(13) -0.0073(11)
B200 0.0211(11) 0.0208(11) 0.0236(11) 0.0056(9) 0.0020(9) 0.0030(9)
C201 0.0179(10) 0.0228(10) 0.0267(11) 0.0056(8) 0.0034(8) 0.0025(8)
C202 0.0215(10) 0.0234(10) 0.0255(11) 0.0038(8) 0.0020(8) 0.0013(8)
C203 0.0198(10) 0.0259(11) 0.0293(11) 0.0107(9) 0.0039(8) 0.0027(8)
C204 0.0194(10) 0.0213(10) 0.0353(12) 0.0087(9) 0.0062(9) 0.0025(8)
C205 0.0173(10) 0.0239(10) 0.0291(11) 0.0034(8) 0.0060(8) 0.0009(8)
C206 0.0178(10) 0.0256(10) 0.0259(11) 0.0075(8) 0.0035(8) 0.0020(8)
C207 0.0342(13) 0.0289(12) 0.0361(13) 0.0129(10) 0.0019(10) 0.0024(10)
F1 0.1184(19) 0.0692(13) 0.0618(13) 0.0384(11) -0.0511(13) -0.0403(13)
F2 0.0674(14) 0.194(3) 0.0727(14) 0.0922(18) 0.0376(12) 0.0491(16)
F3 0.145(2) 0.0520(11) 0.0523(11) 0.0230(9) -0.0033(13) 0.0449(13)
C208 0.0275(11) 0.0278(11) 0.0335(12) 0.0024(9) 0.0063(10) 0.0016(9)
F4 0.0576(10) 0.0392(9) 0.0449(9) -0.0031(7) 0.0064(8) 0.0242(8)
F5 0.0600(10) 0.0400(8) 0.0281(7) 0.0018(6) 0.0075(7) 0.0092(7)
F6 0.0465(10) 0.0565(10) 0.0472(10) -0.0141(8) 0.0128(8) -0.0257(8)
C209 0.0225(10) 0.0209(10) 0.0244(10) 0.0060(8) 0.0033(8) 0.0022(8)
C210 0.0241(10) 0.0207(10) 0.0293(11) 0.0053(8) 0.0050(9) 0.0048(8)
C211 0.0204(10) 0.0256(11) 0.0270(11) 0.0054(9) 0.0023(8) 0.0030(8)
C212 0.0249(11) 0.0240(11) 0.0289(11) 0.0030(9) 0.0004(9) 0.0012(8)
C213 0.0285(11) 0.0211(10) 0.0266(11) 0.0018(8) 0.0034(9) 0.0036(8)
C214 0.0237(11) 0.0233(10) 0.0297(11) 0.0061(9) 0.0023(9) 0.0044(8)
C215 0.0252(12) 0.0271(12) 0.0439(14) 0.0014(10) -0.0008(10) 0.0049(9)
F7 0.0549(12) 0.1096(18) 0.0782(14) 0.0489(13) 0.0033(10) 0.0383(12)
F8 0.0320(9) 0.0574(11) 0.0903(15) -0.0341(10) -0.0076(9) 0.0174(8)
F9 0.0238(8) 0.0404(9) 0.1062(16) 0.0048(9) 0.0089(9) 0.0011(7)
C216 0.0323(13) 0.0293(12) 0.0456(15) -0.0049(11) 0.0013(11) 0.0057(10)
F10 0.063(3) 0.050(3) 0.035(3) -0.018(2) -0.022(3) 0.025(2)
F11 0.067(3) 0.0306(18) 0.058(2) 0.0088(17) 0.003(2) 0.027(2)
F12 0.051(3) 0.042(2) 0.091(5) -0.014(3) 0.038(3) 0.0093(19)
F110 0.093(6) 0.063(4) 0.093(5) -0.037(3) -0.058(4) 0.061(4)
F111 0.088(5) 0.051(3) 0.085(4) -0.014(3) 0.054(4) 0.008(3)
F112 0.046(2) 0.026(2) 0.059(4) -0.015(2) 0.008(2) -0.0047(18)
C217 0.0228(10) 0.0192(10) 0.0302(11) 0.0072(8) 0.0028(9) 0.0025(8)
C218 0.0256(11) 0.0239(10) 0.0300(11) 0.0074(9) 0.0036(9) 0.0031(8)
C219 0.0313(12) 0.0254(11) 0.0360(13) 0.0091(9) 0.0118(10) 0.0056(9)
C220 0.0256(11) 0.0247(11) 0.0508(15) 0.0097(10) 0.0121(11) 0.0057(9)
C221 0.0223(11) 0.0208(10) 0.0442(14) 0.0097(9) 0.0008(10) 0.0019(8)
C222 0.0246(11) 0.0212(10) 0.0311(11) 0.0070(9) 0.0022(9) 0.0022(8)
C223 0.0512(17) 0.0434(15) 0.0437(16) 0.0116(13) 0.0224(14) 0.0063(13)
F13 0.064(4) 0.093(6) 0.030(3) 0.004(4) 0.012(3) 0.003(4)
F14 0.044(4) 0.102(7) 0.061(4) -0.005(4) 0.028(3) 0.010(4)
F15 0.144(7) 0.071(4) 0.049(4) 0.032(3) 0.021(5) 0.000(5)
F113 0.066(5) 0.030(3) 0.041(3) 0.019(2) 0.015(4) 0.008(3)
F114 0.059(4) 0.072(6) 0.035(3) 0.022(4) 0.014(3) 0.020(4)
F115 0.026(3) 0.022(2) 0.037(3) -0.010(2) 0.010(3) -0.002(2)
F213 0.065(4) 0.122(7) 0.044(4) 0.046(5) 0.022(3) 0.025(5)
F214 0.120(7) 0.063(4) 0.050(4) -0.003(3) 0.021(5) -0.007(5)
F215 0.047(3) 0.080(6) 0.061(4) 0.036(4) 0.030(3) 0.010(4)
C224 0.0271(12) 0.0372(14) 0.0582(18) 0.0146(13) -0.0041(12) 0.0051(11)
F16 0.0293(15) 0.138(5) 0.079(2) 0.022(3) -0.0018(14) 0.034(2)
F17 0.076(3) 0.088(3) 0.150(4) 0.090(3) -0.055(3) -0.026(2)
F18 0.083(3) 0.068(2) 0.063(2) -0.0155(18) -0.041(2) 0.036(2)
F116 0.046(4) 0.158(9) 0.056(4) 0.023(5) -0.007(3) 0.044(5)
F117 0.051(4) 0.080(5) 0.119(7) 0.036(5) -0.042(4) -0.024(4)
F118 0.068(6) 0.059(4) 0.099(6) 0.014(4) -0.030(5) 0.037(4)
C225 0.0233(10) 0.0239(10) 0.0270(11) 0.0066(9) 0.0015(9) -0.0008(8)
C226 0.0317(12) 0.0265(11) 0.0372(13) 0.0108(10) 0.0054(10) 0.0026(9)
C227 0.0468(15) 0.0336(13) 0.0445(15) 0.0211(12) 0.0054(12) 0.0039(11)
C228 0.0504(16) 0.0466(16) 0.0368(14) 0.0210(12) 0.0112(12) 0.0007(13)
C229 0.0384(14) 0.0384(13) 0.0343(13) 0.0124(11) 0.0107(11) 0.0015(11)
C230 0.0283(11) 0.0286(11) 0.0296(12) 0.0081(9) 0.0035(9) 0.0021(9)
C231 0.077(3) 0.056(2) 0.072(2) 0.0421(19) 0.016(2) 0.0173(18)
F19 0.119(4) 0.057(3) 0.083(3) 0.040(2) 0.039(3) 0.056(3)
F20 0.155(6) 0.098(4) 0.144(6) 0.032(4) -0.084(5) 0.045(4)
F21 0.205(7) 0.090(4) 0.175(6) 0.108(4) 0.127(5) 0.076(4)
F119 0.126(6) 0.094(6) 0.076(4) 0.066(4) 0.007(4) 0.041(5)
F120 0.189(9) 0.050(4) 0.168(8) 0.041(5) -0.055(7) 0.018(5)
F121 0.069(4) 0.117(6) 0.158(7) 0.107(6) 0.029(4) 0.040(4)
C232 0.0553(19) 0.0602(19) 0.0447(17) 0.0204(14) 0.0247(14) 0.0122(15)
F22 0.0463(11) 0.1184(19) 0.0738(14) 0.0200(13) 0.0221(10) 0.0250(12)
F23 0.0885(16) 0.0585(12) 0.0765(14) 0.0074(10) 0.0456(12) 0.0212(11)
F24 0.0969(17) 0.0958(16) 0.0649(13) 0.0417(12) 0.0554(13) 0.0327(13)

loop_
_atom_type_symbol
_atom_type_description
_atom_type_scat_dispersion_real
_atom_type_scat_dispersion_imag
_atom_type_scat_source
C C 0.0033 0.0016 'International Tables Vol C Tables 4.2.6.8 and 6.1.1.4'
H H 0.0000 0.0000 'International Tables Vol C Tables 4.2.6.8 and 6.1.1.4'
B B 0.0013 0.0007 'International Tables Vol C Tables 4.2.6.8 and 6.1.1.4'
N N 0.0061 0.0033 'International Tables Vol C Tables 4.2.6.8 and 6.1.1.4'
F F 0.0171 0.0103 'International Tables Vol C Tables 4.2.6.8 and 6.1.1.4'
P P 0.1023 0.0942 'International Tables Vol C Tables 4.2.6.8 and 6.1.1.4'
Rh Rh -1.1178 0.9187 'International Tables Vol C Tables 4.2.6.8 and 6.1.1.4'

loop_
_geom_angle_atom_site_label_1
_geom_angle_atom_site_label_2
_geom_angle_atom_site_label_3
_geom_angle
P1 Rh1 P2 92.21(4)
P1 Rh1 C6 163.50(6)
P2 Rh1 C6 96.68(6)
P1 Rh1 C3 99.17(7)
P2 Rh1 C3 166.60(7)
C6 Rh1 C3 74.11(9)
P1 Rh1 C5 152.81(7)
P2 Rh1 C5 104.31(7)
C6 Rh1 C5 35.89(9)
C3 Rh1 C5 62.52(10)
P1 Rh1 C2 103.35(7)
P2 Rh1 C2 147.33(6)
C6 Rh1 C2 62.32(8)
C3 Rh1 C2 35.57(8)
C5 Rh1 C2 74.00(9)
P1 Rh1 C4 119.69(7)
P2 Rh1 C4 132.17(7)
C6 Rh1 C4 62.93(9)
C3 Rh1 C4 34.91(10)
C5 Rh1 C4 34.45(9)
C2 Rh1 C4 62.97(9)
P1 Rh1 C1 128.29(6)
P2 Rh1 C1 114.30(6)
C6 Rh1 C1 35.21(8)
C3 Rh1 C1 63.51(8)
C5 Rh1 C1 63.95(8)
C2 Rh1 C1 34.75(7)
C4 Rh1 C1 74.68(8)
C1 B1 N1 110.53(19)
C1 B1 H1A 109.5
N1 B1 H1A 109.5
C1 B1 H1B 109.5
N1 B1 H1B 109.5
H1A B1 H1B 108.1
C2 C1 C6 114.5(2)
C2 C1 B1 123.2(2)
C6 C1 B1 122.2(2)
C2 C1 Rh1 69.81(12)
C6 C1 Rh1 67.70(12)
B1 C1 Rh1 130.29(15)
C3 C2 C1 122.2(2)
C3 C2 Rh1 71.27(13)
C1 C2 Rh1 75.44(13)
C3 C2 H2 118.6
C1 C2 H2 118.6
Rh1 C2 H2 118.6
C4 C3 C2 121.2(2)
C4 C3 Rh1 75.47(14)
C2 C3 Rh1 73.16(13)
C4 C3 H3 119.3
C2 C3 H3 119.3
Rh1 C3 H3 119.3
C5 C4 C3 118.0(2)
C5 C4 Rh1 70.51(14)
C3 C4 Rh1 69.62(13)
C5 C4 H4 120.3
C3 C4 H4 120.3
Rh1 C4 H4 120.3
C4 C5 C6 119.9(2)
C4 C5 Rh1 75.03(15)
C6 C5 Rh1 70.43(13)
C4 C5 H5 119.9
C6 C5 H5 119.9
Rh1 C5 H5 119.9
C5 C6 C1 123.6(2)
C5 C6 Rh1 73.68(14)
C1 C6 Rh1 77.08(13)
C5 C6 H6 118.1
C1 C6 H6 118.1
Rh1 C6 H6 118.1
C8 N1 C7 109.6(2)
C8 N1 C9 108.2(2)
C7 N1 C9 108.2(2)
C8 N1 B1 111.6(2)
C7 N1 B1 110.98(19)
C9 N1 B1 108.2(2)
N1 C7 H7A 109.5
N1 C7 H7B 109.5
H7A C7 H7B 109.5
N1 C7 H7C 109.5
H7A C7 H7C 109.5
H7B C7 H7C 109.5
N1 C8 H8A 109.5
N1 C8 H8B 109.5
H8A C8 H8B 109.5
N1 C8 H8C 109.5
H8A C8 H8C 109.5
H8B C8 H8C 109.5
N1 C9 H9A 109.5
N1 C9 H9B 109.5
H9A C9 H9B 109.5
N1 C9 H9C 109.5
H9A C9 H9C 109.5
H9B C9 H9C 109.5
C21 P1 C10 102.06(12)
C21 P1 C15 103.18(12)
C10 P1 C15 100.24(11)
C21 P1 Rh1 113.81(8)
C10 P1 Rh1 123.16(8)
C15 P1 Rh1 111.86(9)
C11 C10 P1 118.81(18)
C11 C10 H10A 107.6
P1 C10 H10A 107.6
C11 C10 H10B 107.6
P1 C10 H10B 107.6
H10A C10 H10B 107.0
C12 C11 C10 117.4(2)
C12 C11 H11A 108.0
C10 C11 H11A 108.0
C12 C11 H11B 108.0
C10 C11 H11B 108.0
H11A C11 H11B 107.2
C13 C12 C11 117.7(2)
C13 C12 H12A 107.9
C11 C12 H12A 107.9
C13 C12 H12B 107.9
C11 C12 H12B 107.9
H12A C12 H12B 107.2
C12 C13 C14 118.8(2)
C12 C13 H13A 107.6
C14 C13 H13A 107.6
C12 C13 H13B 107.6
C14 C13 H13B 107.6
H13A C13 H13B 107.0
C13 C14 P2 120.39(19)
C13 C14 H14A 107.2
P2 C14 H14A 107.2
C13 C14 H14B 107.2
P2 C14 H14B 107.2
H14A C14 H14B 106.9
C20 C15 C16 119.1(2)
C20 C15 P1 118.5(2)
C16 C15 P1 122.3(2)
C17 C16 C15 119.6(3)
C17 C16 H16 120.2
C15 C16 H16 120.2
C18 C17 C16 121.2(3)
C18 C17 H17 119.4
C16 C17 H17 119.4
C17 C18 C19 120.0(3)
C17 C18 H18 120.0
C19 C18 H18 120.0
C18 C19 C20 119.5(3)
C18 C19 H19 120.3
C20 C19 H19 120.3
C15 C20 C19 120.6(3)
C15 C20 H20 119.7
C19 C20 H20 119.7
C22 C21 C26 118.5(2)
C22 C21 P1 117.9(2)
C26 C21 P1 123.6(2)
C23 C22 C21 120.8(3)
C23 C22 H22 119.6
C21 C22 H22 119.6
C24 C23 C22 120.0(3)
C24 C23 H23 120.0
C22 C23 H23 120.0
C25 C24 C23 120.0(3)
C25 C24 H24 120.0
C23 C24 H24 120.0
C24 C25 C26 120.7(3)
C24 C25 H25 119.6
C26 C25 H25 119.6
C25 C26 C21 120.0(3)
C25 C26 H26 120.0
C21 C26 H26 120.0
C33 P2 C27 103.86(11)
C33 P2 C14 100.25(12)
C27 P2 C14 101.37(11)
C33 P2 Rh1 114.83(8)
C27 P2 Rh1 110.49(8)
C14 P2 Rh1 123.61(8)
C28 C27 C32 118.6(2)
C28 C27 P2 119.26(17)
C32 C27 P2 122.14(18)
C29 C28 C27 121.1(2)
C29 C28 H28 119.5
C27 C28 H28 119.5
C30 C29 C28 119.9(2)
C30 C29 H29 120.1
C28 C29 H29 120.1
C31 C30 C29 119.6(2)
C31 C30 H30 120.2
C29 C30 H30 120.2
C30 C31 C32 121.0(2)
C30 C31 H31 119.5
C32 C31 H31 119.5
C27 C32 C31 119.9(2)
C27 C32 H32 120.1
C31 C32 H32 120.1
C34 C33 C38 118.4(2)
C34 C33 P2 119.21(18)
C38 C33 P2 122.4(2)
C33 C34 C35 120.4(3)
C33 C34 H34 119.8
C35 C34 H34 119.8
C36 C35 C34 120.4(3)
C36 C35 H35 119.8
C34 C35 H35 119.8
C35 C36 C37 119.8(3)
C35 C36 H36 120.1
C37 C36 H36 120.1
C36 C37 C38 120.4(3)
C36 C37 H37 119.8
C38 C37 H37 119.8
C37 C38 C33 120.7(3)
C37 C38 H38 119.7
C33 C38 H38 119.7
C209 B200 C201 110.60(17)
C209 B200 C217 112.26(18)
C201 B200 C217 104.91(17)
C209 B200 C225 102.98(17)
C201 B200 C225 113.52(18)
C217 B200 C225 112.78(18)
C202 C201 C206 115.92(19)
C202 C201 B200 120.28(19)
C206 C201 B200 123.69(19)
C201 C202 C203 122.5(2)
C201 C202 H202 118.8
C203 C202 H202 118.8
C204 C203 C202 120.7(2)
C204 C203 C207 119.6(2)
C202 C203 C207 119.7(2)
C203 C204 C205 118.1(2)
C203 C204 H204 121.0
C205 C204 H204 121.0
C206 C205 C204 120.9(2)
C206 C205 C208 121.4(2)
C204 C205 C208 117.7(2)
C205 C206 C201 122.0(2)
C205 C206 H206 119.0
C201 C206 H206 119.0
F1 C207 F2 107.1(3)
F1 C207 F3 105.6(2)
F2 C207 F3 105.0(2)
F1 C207 C203 113.4(2)
F2 C207 C203 112.2(2)
F3 C207 C203 112.9(2)
F5 C208 F6 106.4(2)
F5 C208 F4 105.84(19)
F6 C208 F4 106.5(2)
F5 C208 C205 113.15(19)
F6 C208 C205 112.58(19)
F4 C208 C205 111.9(2)
C214 C209 C210 115.7(2)
C214 C209 B200 123.39(19)
C210 C209 B200 120.49(19)
C211 C210 C209 122.4(2)
C211 C210 H210 118.8
C209 C210 H210 118.8
C210 C211 C212 120.9(2)
C210 C211 C215 120.6(2)
C212 C211 C215 118.6(2)
C213 C212 C211 117.9(2)
C213 C212 H212 121.1
C211 C212 H212 121.1
C212 C213 C214 121.0(2)
C212 C213 C216 119.4(2)
C214 C213 C216 119.6(2)
C209 C214 C213 122.1(2)
C209 C214 H214 119.0
C213 C214 H214 119.0
F8 C215 F9 107.2(2)
F8 C215 F7 106.5(2)
F9 C215 F7 103.2(2)
F8 C215 C211 114.1(2)
F9 C215 C211 113.0(2)
F7 C215 C211 112.0(2)
F10 C216 F12 111.4(4)
F110 C216 F112 109.2(4)
F110 C216 F111 107.1(4)
F112 C216 F111 101.0(4)
F10 C216 F11 103.7(4)
F12 C216 F11 101.4(3)
F110 C216 C213 116.7(3)
F10 C216 C213 115.9(3)
F12 C216 C213 113.8(3)
F112 C216 C213 112.0(3)
F111 C216 C213 109.5(3)
F11 C216 C213 109.0(3)
C222 C217 C218 115.6(2)
C222 C217 B200 123.0(2)
C218 C217 B200 121.30(19)
C219 C218 C217 122.3(2)
C219 C218 H218 118.9
C217 C218 H218 118.9
C220 C219 C218 120.9(2)
C220 C219 C223 118.3(2)
C218 C219 C223 120.8(2)
C221 C220 C219 117.9(2)
C221 C220 H220 121.0
C219 C220 H220 121.0
C220 C221 C222 120.7(2)
C220 C221 C224 120.3(2)
C222 C221 C224 118.9(2)
C221 C222 C217 122.5(2)
C221 C222 H222 118.8
C217 C222 H222 118.8
F15 C223 F14 109.9(5)
F214 C223 F215 105.4(4)
F114 C223 F115 106.2(4)
F214 C223 F213 110.2(5)
F215 C223 F213 103.4(4)
F114 C223 F113 108.6(4)
F115 C223 F113 104.0(4)
F15 C223 F13 105.0(4)
F14 C223 F13 103.3(4)
F214 C223 C219 114.7(4)
F15 C223 C219 113.8(4)
F114 C223 C219 115.5(4)
F14 C223 C219 113.8(4)
F215 C223 C219 109.2(4)
F115 C223 C219 110.4(3)
F213 C223 C219 112.9(4)
F113 C223 C219 111.3(4)
F13 C223 C219 110.1(4)
F118 C224 F116 106.3(7)
F18 C224 F16 106.4(4)
F18 C224 F17 105.1(4)
F16 C224 F17 105.3(4)
F118 C224 F117 104.2(7)
F116 C224 F117 107.4(8)
F118 C224 C221 113.0(4)
F116 C224 C221 115.9(4)
F18 C224 C221 113.8(2)
F16 C224 C221 114.9(3)
F17 C224 C221 110.6(2)
F117 C224 C221 109.3(4)
C230 C225 C226 115.4(2)
C230 C225 B200 122.65(19)
C226 C225 B200 121.5(2)
C227 C226 C225 122.4(2)
C227 C226 H226 118.8
C225 C226 H226 118.8
C228 C227 C226 120.9(2)
C228 C227 C231 120.1(2)
C226 C227 C231 119.0(2)
C229 C228 C227 117.7(2)
C229 C228 H228 121.2
C227 C228 H228 121.2
C228 C229 C230 121.0(2)
C228 C229 C232 120.4(2)
C230 C229 C232 118.5(2)
C229 C230 C225 122.5(2)
C229 C230 H230 118.8
C225 C230 H230 118.8
F21 C231 F20 108.6(4)
F120 C231 F119 107.9(5)
F21 C231 F19 103.5(4)
F20 C231 F19 107.3(4)
F120 C231 F121 104.7(5)
F119 C231 F121 103.0(4)
F120 C231 C227 114.3(4)
F21 C231 C227 112.6(4)
F20 C231 C227 112.4(3)
F119 C231 C227 113.0(4)
F19 C231 C227 112.1(3)
F121 C231 C227 113.1(4)
F23 C232 F24 106.8(3)
F23 C232 F22 105.8(3)
F24 C232 F22 106.3(3)
F23 C232 C229 112.6(3)
F24 C232 C229 112.9(3)
F22 C232 C229 112.0(3)

loop_
_geom_bond_atom_site_label_1
_geom_bond_atom_site_label_2
_geom_bond_distance
Rh1 P1 2.2416(8)
Rh1 P2 2.2469(7)
Rh1 C6 2.277(2)
Rh1 C3 2.302(2)
Rh1 C5 2.319(3)
Rh1 C2 2.326(2)
Rh1 C4 2.377(3)
Rh1 C1 2.399(2)
B1 C1 1.611(3)
B1 N1 1.638(3)
B1 H1A 0.9900
B1 H1B 0.9900
C1 C2 1.413(3)
C1 C6 1.419(3)
C2 C3 1.414(3)
C2 H2 1.0000
C3 C4 1.405(4)
C3 H3 1.0000
C4 C5 1.392(4)
C4 H4 1.0000
C5 C6 1.417(3)
C5 H5 1.0000
C6 H6 1.0000
N1 C8 1.481(4)
N1 C7 1.484(4)
N1 C9 1.491(3)
C7 H7A 0.9800
C7 H7B 0.9800
C7 H7C 0.9800
C8 H8A 0.9800
C8 H8B 0.9800
C8 H8C 0.9800
C9 H9A 0.9800
C9 H9B 0.9800
C9 H9C 0.9800
P1 C21 1.826(3)
P1 C10 1.834(2)
P1 C15 1.837(2)
C10 C11 1.540(3)
C10 H10A 0.9900
C10 H10B 0.9900
C11 C12 1.524(4)
C11 H11A 0.9900
C11 H11B 0.9900
C12 C13 1.501(4)
C12 H12A 0.9900
C12 H12B 0.9900
C13 C14 1.534(4)
C13 H13A 0.9900
C13 H13B 0.9900
C14 P2 1.845(2)
C14 H14A 0.9900
C14 H14B 0.9900
C15 C20 1.389(4)
C15 C16 1.398(4)
C16 C17 1.389(4)
C16 H16 0.9500
C17 C18 1.367(5)
C17 H17 0.9500
C18 C19 1.390(5)
C18 H18 0.9500
C19 C20 1.396(4)
C19 H19 0.9500
C20 H20 0.9500
C21 C22 1.390(4)
C21 C26 1.396(4)
C22 C23 1.388(4)
C22 H22 0.9500
C23 C24 1.376(5)
C23 H23 0.9500
C24 C25 1.370(5)
C24 H24 0.9500
C25 C26 1.387(4)
C25 H25 0.9500
C26 H26 0.9500
P2 C33 1.827(2)
P2 C27 1.832(2)
C27 C28 1.391(3)
C27 C32 1.394(3)
C28 C29 1.387(4)
C28 H28 0.9500
C29 C30 1.385(4)
C29 H29 0.9500
C30 C31 1.371(4)
C30 H30 0.9500
C31 C32 1.394(3)
C31 H31 0.9500
C32 H32 0.9500
C33 C34 1.382(4)
C33 C38 1.389(4)
C34 C35 1.392(4)
C34 H34 0.9500
C35 C36 1.368(5)
C35 H35 0.9500
C36 C37 1.368(5)
C36 H36 0.9500
C37 C38 1.384(4)
C37 H37 0.9500
C38 H38 0.9500
B200 C209 1.641(3)
B200 C201 1.642(3)
B200 C217 1.643(3)
B200 C225 1.645(3)
C201 C202 1.394(3)
C201 C206 1.405(3)
C202 C203 1.396(3)
C202 H202 0.9500
C203 C204 1.381(3)
C203 C207 1.500(3)
C204 C205 1.396(3)
C204 H204 0.9500
C205 C206 1.389(3)
C205 C208 1.495(3)
C206 H206 0.9500
C207 F1 1.302(3)
C207 F2 1.303(3)
C207 F3 1.320(3)
C208 F5 1.334(3)
C208 F6 1.336(3)
C208 F4 1.338(3)
C209 C214 1.394(3)
C209 C210 1.403(3)
C210 C211 1.382(3)
C210 H210 0.9500
C211 C212 1.392(3)
C211 C215 1.493(3)
C212 C213 1.379(3)
C212 H212 0.9500
C213 C214 1.397(3)
C213 C216 1.497(3)
C214 H214 0.9500
C215 F8 1.318(3)
C215 F9 1.330(3)
C215 F7 1.342(3)
C216 F110 1.266(4)
C216 F10 1.285(4)
C216 F12 1.311(4)
C216 F112 1.330(4)
C216 F111 1.376(5)
C216 F11 1.385(4)
C217 C222 1.395(3)
C217 C218 1.399(3)
C218 C219 1.392(3)
C218 H218 0.9500
C219 C220 1.388(4)
C219 C223 1.496(4)
C220 C221 1.384(4)
C220 H220 0.9500
C221 C222 1.395(3)
C221 C224 1.495(4)
C222 H222 0.9500
C223 F214 1.304(5)
C223 F15 1.317(5)
C223 F114 1.313(5)
C223 F14 1.326(5)
C223 F215 1.379(5)
C223 F115 1.361(4)
C223 F213 1.337(5)
C223 F113 1.347(5)
C223 F13 1.381(5)
C224 F118 1.265(7)
C224 F116 1.278(8)
C224 F18 1.307(4)
C224 F16 1.314(4)
C224 F17 1.329(4)
C224 F117 1.330(7)
C225 C230 1.399(3)
C225 C226 1.401(3)
C226 C227 1.389(3)
C226 H226 0.9500
C227 C228 1.389(4)
C227 C231 1.503(4)
C228 C229 1.385(4)
C228 H228 0.9500
C229 C230 1.389(3)
C229 C232 1.501(4)
C230 H230 0.9500
C231 F120 1.280(5)
C231 F21 1.306(5)
C231 F20 1.292(5)
C231 F119 1.309(5)
C231 F19 1.312(4)
C231 F121 1.330(5)
C232 F23 1.329(4)
C232 F24 1.335(3)
C232 F22 1.340(4)

loop_
_geom_torsion_atom_site_label_1
_geom_torsion_atom_site_label_2
_geom_torsion_atom_site_label_3
_geom_torsion_atom_site_label_4
_geom_torsion
N1 B1 C1 C2 -84.1(3)
N1 B1 C1 C6 98.2(2)
N1 B1 C1 Rh1 -174.92(14)
C6 C1 C2 C3 -4.0(3)
B1 C1 C2 C3 178.1(2)
Rh1 C1 C2 C3 -56.2(2)
C6 C1 C2 Rh1 52.26(17)
B1 C1 C2 Rh1 -125.6(2)
C1 C2 C3 C4 -2.5(3)
Rh1 C2 C3 C4 -60.7(2)
C1 C2 C3 Rh1 58.2(2)
C2 C3 C4 C5 6.5(3)
Rh1 C3 C4 C5 -53.1(2)
C2 C3 C4 Rh1 59.5(2)
C3 C4 C5 C6 -3.8(3)
Rh1 C4 C5 C6 -56.4(2)
C3 C4 C5 Rh1 52.6(2)
C4 C5 C6 C1 -3.0(3)
Rh1 C5 C6 C1 -61.7(2)
C4 C5 C6 Rh1 58.6(2)
C2 C1 C6 C5 6.8(3)
B1 C1 C6 C5 -175.3(2)
Rh1 C1 C6 C5 60.1(2)
C2 C1 C6 Rh1 -53.33(17)
B1 C1 C6 Rh1 124.6(2)
C1 B1 N1 C8 -58.7(3)
C1 B1 N1 C7 63.9(3)
C1 B1 N1 C9 -177.6(2)
C21 P1 C10 C11 -177.13(19)
C15 P1 C10 C11 76.9(2)
Rh1 P1 C10 C11 -47.9(2)
P1 C10 C11 C12 59.1(3)
C10 C11 C12 C13 61.5(3)
C11 C12 C13 C14 -66.5(3)
C12 C13 C14 P2 -51.2(3)
C21 P1 C15 C20 -177.2(2)
C10 P1 C15 C20 -72.1(2)
Rh1 P1 C15 C20 60.1(2)
C21 P1 C15 C16 0.9(2)
C10 P1 C15 C16 106.0(2)
Rh1 P1 C15 C16 -121.85(19)
C20 C15 C16 C17 1.4(4)
P1 C15 C16 C17 -176.7(2)
C15 C16 C17 C18 -0.1(4)
C16 C17 C18 C19 -1.0(5)
C17 C18 C19 C20 0.7(5)
C16 C15 C20 C19 -1.6(4)
P1 C15 C20 C19 176.5(2)
C18 C19 C20 C15 0.6(4)
C10 P1 C21 C22 -179.0(2)
C15 P1 C21 C22 -75.3(2)
Rh1 P1 C21 C22 46.1(2)
C10 P1 C21 C26 1.3(2)
C15 P1 C21 C26 105.0(2)
Rh1 P1 C21 C26 -133.6(2)
C26 C21 C22 C23 0.5(4)
P1 C21 C22 C23 -179.3(2)
C21 C22 C23 C24 0.9(5)
C22 C23 C24 C25 -1.2(5)
C23 C24 C25 C26 0.1(6)
C24 C25 C26 C21 1.3(5)
C22 C21 C26 C25 -1.6(4)
P1 C21 C26 C25 178.1(2)
C13 C14 P2 C33 174.6(2)
C13 C14 P2 C27 -78.8(2)
C13 C14 P2 Rh1 45.4(2)
C33 P2 C27 C28 168.4(2)
C14 P2 C27 C28 64.8(2)
Rh1 P2 C27 C28 -67.9(2)
C33 P2 C27 C32 -12.6(2)
C14 P2 C27 C32 -116.3(2)
Rh1 P2 C27 C32 111.00(19)
C32 C27 C28 C29 0.9(4)
P2 C27 C28 C29 179.8(2)
C27 C28 C29 C30 -0.9(4)
C28 C29 C30 C31 0.1(4)
C29 C30 C31 C32 0.6(4)
C28 C27 C32 C31 -0.2(4)
P2 C27 C32 C31 -179.08(19)
C30 C31 C32 C27 -0.6(4)
C27 P2 C33 C34 108.6(2)
C14 P2 C33 C34 -146.8(2)
Rh1 P2 C33 C34 -12.1(2)
C27 P2 C33 C38 -70.7(3)
C14 P2 C33 C38 33.9(3)
Rh1 P2 C33 C38 168.6(2)
C38 C33 C34 C35 -1.9(4)
P2 C33 C34 C35 178.8(2)
C33 C34 C35 C36 0.9(4)
C34 C35 C36 C37 0.5(5)
C35 C36 C37 C38 -0.9(5)
C36 C37 C38 C33 -0.1(5)
C34 C33 C38 C37 1.6(4)
P2 C33 C38 C37 -179.2(2)
C209 B200 C201 C202 39.1(3)
C217 B200 C201 C202 -82.2(2)
C225 B200 C201 C202 154.27(19)
C209 B200 C201 C206 -144.7(2)
C217 B200 C201 C206 94.0(2)
C225 B200 C201 C206 -29.5(3)
C206 C201 C202 C203 0.1(3)
B200 C201 C202 C203 176.55(19)
C201 C202 C203 C204 1.1(3)
C201 C202 C203 C207 -178.4(2)
C202 C203 C204 C205 -0.7(3)
C207 C203 C204 C205 178.8(2)
C203 C204 C205 C206 -0.8(3)
C203 C204 C205 C208 178.91(19)
C204 C205 C206 C201 2.0(3)
C208 C205 C206 C201 -177.7(2)
C202 C201 C206 C205 -1.6(3)
B200 C201 C206 C205 -177.94(19)
C204 C203 C207 F1 140.0(3)
C202 C203 C207 F1 -40.4(3)
C204 C203 C207 F2 -98.4(3)
C202 C203 C207 F2 81.1(3)
C204 C203 C207 F3 20.0(3)
C202 C203 C207 F3 -160.4(2)
C206 C205 C208 F5 13.6(3)
C204 C205 C208 F5 -166.16(19)
C206 C205 C208 F6 -107.1(3)
C204 C205 C208 F6 73.2(3)
C206 C205 C208 F4 133.0(2)
C204 C205 C208 F4 -46.7(3)
C201 B200 C209 C214 -147.1(2)
C217 B200 C209 C214 -30.3(3)
C225 B200 C209 C214 91.3(2)
C201 B200 C209 C210 40.5(3)
C217 B200 C209 C210 157.33(19)
C225 B200 C209 C210 -81.1(2)
C214 C209 C210 C211 -0.3(3)
B200 C209 C210 C211 172.6(2)
C209 C210 C211 C212 0.3(3)
C209 C210 C211 C215 179.9(2)
C210 C211 C212 C213 0.0(3)
C215 C211 C212 C213 -179.5(2)
C211 C212 C213 C214 -0.4(3)
C211 C212 C213 C216 179.6(2)
C210 C209 C214 C213 -0.1(3)
B200 C209 C214 C213 -172.8(2)
C212 C213 C214 C209 0.5(3)
C216 C213 C214 C209 -179.6(2)
C210 C211 C215 F8 15.1(3)
C212 C211 C215 F8 -165.4(2)
C210 C211 C215 F9 137.9(2)
C212 C211 C215 F9 -42.5(3)
C210 C211 C215 F7 -106.1(3)
C212 C211 C215 F7 73.5(3)
C212 C213 C216 F110 136.9(8)
C214 C213 C216 F110 -43.0(8)
C212 C213 C216 F10 -10.8(6)
C214 C213 C216 F10 169.3(5)
C212 C213 C216 F12 -142.0(5)
C214 C213 C216 F12 38.1(6)
C212 C213 C216 F112 10.0(6)
C214 C213 C216 F112 -170.0(5)
C212 C213 C216 F111 -101.3(6)
C214 C213 C216 F111 78.8(6)
C212 C213 C216 F11 105.7(4)
C214 C213 C216 F11 -74.2(4)
C209 B200 C217 C222 141.9(2)
C201 B200 C217 C222 -98.0(2)
C225 B200 C217 C222 26.1(3)
C209 B200 C217 C218 -42.2(3)
C201 B200 C217 C218 77.9(2)
C225 B200 C217 C218 -158.03(19)
C222 C217 C218 C219 -1.1(3)
B200 C217 C218 C219 -177.3(2)
C217 C218 C219 C220 -1.0(3)
C217 C218 C219 C223 178.9(2)
C218 C219 C220 C221 1.3(3)
C223 C219 C220 C221 -178.6(2)
C219 C220 C221 C222 0.6(3)
C219 C220 C221 C224 -176.2(2)
C220 C221 C222 C217 -2.8(3)
C224 C221 C222 C217 173.9(2)
C218 C217 C222 C221 3.0(3)
B200 C217 C222 C221 179.1(2)
C220 C219 C223 F214 -77.9(6)
C218 C219 C223 F214 102.2(6)
C220 C219 C223 F15 99.1(6)
C218 C219 C223 F15 -80.8(6)
C220 C219 C223 F114 -171.9(4)
C218 C219 C223 F114 8.2(5)
C220 C219 C223 F14 -27.8(5)
C218 C219 C223 F14 152.3(5)
C220 C219 C223 F215 40.2(5)
C218 C219 C223 F215 -139.7(4)
C220 C219 C223 F115 -51.4(4)
C218 C219 C223 F115 128.7(4)
C220 C219 C223 F213 154.7(5)
C218 C219 C223 F213 -25.2(6)
C220 C219 C223 F113 63.6(4)
C218 C219 C223 F113 -116.3(4)
C220 C219 C223 F13 -143.3(5)
C218 C219 C223 F13 36.8(5)
C220 C221 C224 F118 54.8(7)
C222 C221 C224 F118 -122.0(7)
C220 C221 C224 F116 177.8(9)
C222 C221 C224 F116 1.0(9)
C220 C221 C224 F18 -127.6(4)
C222 C221 C224 F18 55.7(4)
C220 C221 C224 F16 -4.6(4)
C222 C221 C224 F16 178.6(4)
C220 C221 C224 F17 114.4(5)
C222 C221 C224 F17 -62.4(5)
C220 C221 C224 F117 -60.7(7)
C222 C221 C224 F117 122.5(7)
C209 B200 C225 C230 85.3(2)
C201 B200 C225 C230 -34.3(3)
C217 B200 C225 C230 -153.5(2)
C209 B200 C225 C226 -86.3(2)
C201 B200 C225 C226 154.1(2)
C217 B200 C225 C226 35.0(3)
C230 C225 C226 C227 2.4(4)
B200 C225 C226 C227 174.5(2)
C225 C226 C227 C228 -1.6(4)
C225 C226 C227 C231 177.5(2)
C226 C227 C228 C229 -0.6(4)
C231 C227 C228 C229 -179.8(3)
C227 C228 C229 C230 2.1(4)
C227 C228 C229 C232 -177.3(3)
C228 C229 C230 C225 -1.3(4)
C232 C229 C230 C225 178.1(3)
C226 C225 C230 C229 -0.9(3)
B200 C225 C230 C229 -173.0(2)
C228 C227 C231 F120 -102.7(9)
C226 C227 C231 F120 78.1(9)
C228 C227 C231 F21 -26.3(7)
C226 C227 C231 F21 154.5(6)
C228 C227 C231 F20 96.6(6)
C226 C227 C231 F20 -82.6(7)
C228 C227 C231 F119 21.1(7)
C226 C227 C231 F119 -158.1(6)
C228 C227 C231 F19 -142.5(4)
C226 C227 C231 F19 38.3(5)
C228 C227 C231 F121 137.6(7)
C226 C227 C231 F121 -41.6(7)
C228 C229 C232 F23 -122.8(3)
C230 C229 C232 F23 57.8(4)
C228 C229 C232 F24 -1.8(4)
C230 C229 C232 F24 178.8(3)
C228 C229 C232 F22 118.1(3)
C230 C229 C232 F22 -61.3(4)
